data_4061945
_journal_name_full Organometallics
_journal_year 2003
_chemical_formula_sum 'C117 H168 N6 Zr3'
_chemical_formula_weight 1932.23
_chemical_name_common
;
 
Methyl[N,N&#x00A1;&#x00AF;-(1,2-dimethylene-1,2-ethanediyl)bis(2,6-diisopropyla
nilido)-
k2N,N&#x00A1;&#x00AF;](pentamethylcyclopentadienyl)zirconium(IV)
;
_space_group_IT_number 14
_symmetry_cell_setting monoclinic
_symmetry_space_group_name_Hall '-P 2ybc'
_symmetry_space_group_name_H-M 'P 1 21/c 1'
_cell_angle_alpha 90.00
_cell_angle_beta 97.6226(9)
_cell_angle_gamma 90.00
_cell_formula_units_Z 4
_cell_length_a 19.3649(2)
_cell_length_b 17.9860(3)
_cell_length_c 31.4958(4)
_cell_measurement_temperature 293(2)
_cell_volume 10873.0(3)
_diffrn_ambient_temperature 293(2)
_exptl_crystal_density_diffrn 1.180
_cod_depositor_comments
;
The following automatic conversions were performed:
'_symmetry_cell_setting' value 'Monoclinic' changed to 'monoclinic'
according to '/home/saulius/struct/CIF-dictionaries/cif_core.dic'
dictionary named 'cif_core.dic' version 2.4.1 from 2010-06-29.

Automatic conversion script
Id: cif_fix_enum 1527 2010-12-29 10:47:43Z saulius 
;
_cod_original_sg_symbol_H-M 'P 21/c'
_cod_database_code 4061945

loop_
_symmetry_equiv_pos_as_xyz
'x, y, z'
'-x, y+1/2, -z+1/2'
'-x, -y, -z'
'x, -y-1/2, z-1/2'

loop_
_atom_site_label
_atom_site_type_symbol
_atom_site_fract_x
_atom_site_fract_y
_atom_site_fract_z
_atom_site_U_iso_or_equiv
_atom_site_adp_type
_atom_site_occupancy
_atom_site_symmetry_multiplicity
_atom_site_calc_flag
_atom_site_refinement_flags
_atom_site_disorder_assembly
_atom_site_disorder_group
Zr1 Zr 0.46011(3) 0.65328(4) 0.602053(18) 0.0374(2) Uani 1 1 d . . .
Zr2 Zr 0.87724(3) 0.14334(4) 0.726110(18) 0.03742(19) Uani 1 1 d . . .
Zr3 Zr 0.79240(3) -0.30346(4) 0.427522(19) 0.0387(2) Uani 1 1 d . . .
N1 N 0.4292(2) 0.7633(3) 0.60376(15) 0.0395(14) Uani 1 1 d . . .
N2 N 0.5136(3) 0.6741(3) 0.66249(15) 0.0402(14) Uani 1 1 d . . .
N3 N 0.9121(2) 0.2521(3) 0.73640(15) 0.0381(14) Uani 1 1 d . . .
N4 N 0.8234(3) 0.1887(3) 0.67038(15) 0.0404(14) Uani 1 1 d . . .
N5 N 0.7589(3) -0.1938(3) 0.43608(15) 0.0429(15) Uani 1 1 d . . .
N6 N 0.8444(2) -0.2883(3) 0.48952(14) 0.0393(14) Uani 1 1 d . . .
C1 C 0.4947(4) 0.5404(5) 0.5603(2) 0.053(2) Uani 1 1 d . . .
C2 C 0.4518(4) 0.5829(5) 0.5315(2) 0.054(2) Uani 1 1 d . . .
C3 C 0.4842(4) 0.6502(4) 0.5254(2) 0.0478(18) Uani 1 1 d . . .
C4 C 0.5493(4) 0.6503(4) 0.5511(2) 0.0494(19) Uani 1 1 d . . .
C5 C 0.5567(4) 0.5818(4) 0.5731(2) 0.0471(19) Uani 1 1 d . . .
C6 C 0.4822(4) 0.4600(5) 0.5726(3) 0.080(3) Uani 1 1 d . . .
H6A H 0.4419 0.4575 0.5874 0.096 Uiso 1 1 calc R . .
H6B H 0.5221 0.4419 0.5910 0.096 Uiso 1 1 calc R . .
H6C H 0.4746 0.4300 0.5472 0.096 Uiso 1 1 calc R . .
C7 C 0.3844(4) 0.5562(5) 0.5070(2) 0.077(3) Uani 1 1 d . . .
H7A H 0.3939 0.5196 0.4864 0.092 Uiso 1 1 calc R . .
H7B H 0.3602 0.5974 0.4926 0.092 Uiso 1 1 calc R . .
H7C H 0.3560 0.5345 0.5266 0.092 Uiso 1 1 calc R . .
C8 C 0.4582(4) 0.7098(5) 0.4933(2) 0.079(3) Uani 1 1 d . . .
H8A H 0.4806 0.7043 0.4680 0.095 Uiso 1 1 calc R . .
H8B H 0.4688 0.7579 0.5056 0.095 Uiso 1 1 calc R . .
H8C H 0.4087 0.7050 0.4858 0.095 Uiso 1 1 calc R . .
C9 C 0.6051(4) 0.7085(5) 0.5509(2) 0.074(3) Uani 1 1 d . . .
H9A H 0.6307 0.6997 0.5273 0.088 Uiso 1 1 calc R . .
H9B H 0.6362 0.7061 0.5773 0.088 Uiso 1 1 calc R . .
H9C H 0.5839 0.7568 0.5481 0.088 Uiso 1 1 calc R . .
C10 C 0.6200(4) 0.5558(4) 0.6012(2) 0.068(2) Uani 1 1 d . . .
H10A H 0.6461 0.5228 0.5854 0.081 Uiso 1 1 calc R . .
H10B H 0.6064 0.5299 0.6254 0.081 Uiso 1 1 calc R . .
H10C H 0.6484 0.5978 0.6109 0.081 Uiso 1 1 calc R . .
C11 C 0.4054(4) 0.8246(4) 0.5757(2) 0.0465(19) Uani 1 1 d . . .
C12 C 0.3395(4) 0.8197(5) 0.5499(2) 0.062(2) Uani 1 1 d . . .
C13 C 0.3181(5) 0.8811(5) 0.5245(2) 0.073(3) Uani 1 1 d . . .
H13 H 0.2751 0.8789 0.5074 0.088 Uiso 1 1 calc R . .
C14 C 0.3556(5) 0.9424(6) 0.5233(3) 0.081(3) Uani 1 1 d . . .
H14 H 0.3388 0.9821 0.5060 0.098 Uiso 1 1 calc R . .
C15 C 0.4189(5) 0.9467(5) 0.5476(3) 0.074(3) Uani 1 1 d . . .
H15 H 0.4452 0.9898 0.5467 0.089 Uiso 1 1 calc R . .
C16 C 0.4457(4) 0.8876(5) 0.5741(2) 0.055(2) Uani 1 1 d . . .
C17 C 0.2944(5) 0.7513(6) 0.5490(3) 0.105(4) Uani 1 1 d . . .
H17 H 0.3247 0.7089 0.5579 0.127 Uiso 1 1 calc R . .
C18 C 0.5178(4) 0.8938(5) 0.5999(3) 0.072(2) Uani 1 1 d . . .
H18 H 0.5291 0.8453 0.6132 0.087 Uiso 1 1 calc R . .
C19 C 0.2559(5) 0.7344(6) 0.5035(3) 0.129(4) Uani 1 1 d . . .
H19A H 0.2215 0.7720 0.4955 0.155 Uiso 1 1 calc R . .
H19B H 0.2336 0.6867 0.5035 0.155 Uiso 1 1 calc R . .
H19C H 0.2889 0.7340 0.4833 0.155 Uiso 1 1 calc R . .
C20 C 0.2422(5) 0.7594(8) 0.5812(3) 0.175(7) Uani 1 1 d . . .
H20A H 0.2669 0.7614 0.6097 0.210 Uiso 1 1 calc R . .
H20B H 0.2112 0.7176 0.5787 0.210 Uiso 1 1 calc R . .
H20C H 0.2159 0.8044 0.5754 0.210 Uiso 1 1 calc R . .
C21 C 0.5191(5) 0.9519(6) 0.6366(3) 0.107(3) Uani 1 1 d . . .
H21A H 0.5186 1.0011 0.6247 0.129 Uiso 1 1 calc R . .
H21B H 0.5605 0.9452 0.6566 0.129 Uiso 1 1 calc R . .
H21C H 0.4789 0.9452 0.6510 0.129 Uiso 1 1 calc R . .
C22 C 0.5750(4) 0.9128(5) 0.5730(3) 0.107(3) Uani 1 1 d . . .
H22A H 0.5679 0.8852 0.5467 0.128 Uiso 1 1 calc R . .
H22B H 0.6195 0.9001 0.5885 0.128 Uiso 1 1 calc R . .
H22C H 0.5738 0.9651 0.5668 0.128 Uiso 1 1 calc R . .
C23 C 0.5722(4) 0.6456(4) 0.6899(2) 0.0478(19) Uani 1 1 d . . .
C24 C 0.5656(4) 0.5791(5) 0.7115(2) 0.062(2) Uani 1 1 d . . .
C25 C 0.6248(5) 0.5523(5) 0.7376(2) 0.079(3) Uani 1 1 d . . .
H25 H 0.6222 0.5076 0.7522 0.095 Uiso 1 1 calc R . .
C26 C 0.6862(4) 0.5907(6) 0.7420(3) 0.084(3) Uani 1 1 d . . .
H26 H 0.7251 0.5725 0.7593 0.101 Uiso 1 1 calc R . .
C27 C 0.6894(5) 0.6556(5) 0.7207(3) 0.071(2) Uani 1 1 d . . .
H27 H 0.7316 0.6810 0.7240 0.085 Uiso 1 1 calc R . .
C28 C 0.6355(4) 0.6861(5) 0.6950(2) 0.058(2) Uani 1 1 d . . .
C29 C 0.4960(5) 0.5351(5) 0.7075(3) 0.089(3) Uani 1 1 d . . .
H29 H 0.4674 0.5554 0.6822 0.106 Uiso 1 1 calc R . .
C30 C 0.6463(4) 0.7589(5) 0.6742(2) 0.069(2) Uani 1 1 d . . .
H30 H 0.6064 0.7677 0.6522 0.083 Uiso 1 1 calc R . .
C31 C 0.5013(5) 0.4512(7) 0.6990(3) 0.139(4) Uani 1 1 d . . .
H31A H 0.5277 0.4277 0.7232 0.167 Uiso 1 1 calc R . .
H31B H 0.5240 0.4435 0.6740 0.167 Uiso 1 1 calc R . .
H31C H 0.4553 0.4302 0.6943 0.167 Uiso 1 1 calc R . .
C32 C 0.4557(6) 0.5495(8) 0.7442(5) 0.228(8) Uani 1 1 d . . .
H32A H 0.4315 0.5052 0.7504 0.273 Uiso 1 1 calc R . .
H32B H 0.4228 0.5888 0.7366 0.273 Uiso 1 1 calc R . .
H32C H 0.4872 0.5640 0.7689 0.273 Uiso 1 1 calc R . .
C33 C 0.6491(5) 0.8213(5) 0.7063(3) 0.103(3) Uani 1 1 d . . .
H33A H 0.6107 0.8167 0.7226 0.124 Uiso 1 1 calc R . .
H33B H 0.6461 0.8681 0.6916 0.124 Uiso 1 1 calc R . .
H33C H 0.6921 0.8188 0.7253 0.124 Uiso 1 1 calc R . .
C34 C 0.7106(4) 0.7613(6) 0.6533(3) 0.104(3) Uani 1 1 d . . .
H34A H 0.7507 0.7621 0.6748 0.125 Uiso 1 1 calc R . .
H34B H 0.7103 0.8051 0.6359 0.125 Uiso 1 1 calc R . .
H34C H 0.7126 0.7180 0.6356 0.125 Uiso 1 1 calc R . .
C35 C 0.4248(3) 0.7746(4) 0.6485(2) 0.0460(18) Uani 1 1 d . . .
C36 C 0.4756(3) 0.7317(4) 0.6800(2) 0.0463(18) Uani 1 1 d . . .
C37 C 0.3769(4) 0.8199(4) 0.6619(2) 0.069(2) Uani 1 1 d . . .
H37A H 0.3455 0.8450 0.6420 0.083 Uiso 1 1 calc R . .
H37B H 0.3752 0.8262 0.6910 0.083 Uiso 1 1 calc R . .
C38 C 0.4844(4) 0.7468(5) 0.7223(2) 0.086(3) Uani 1 1 d . . .
H38A H 0.5159 0.7193 0.7408 0.103 Uiso 1 1 calc R . .
H38B H 0.4589 0.7848 0.7329 0.103 Uiso 1 1 calc R . .
C39 C 0.3626(3) 0.5880(4) 0.61631(18) 0.0398(17) Uani 1 1 d . . .
H39A H 0.3421 0.6128 0.6386 0.048 Uiso 1 1 calc R . .
H39B H 0.3759 0.5385 0.6254 0.048 Uiso 1 1 calc R . .
H39C H 0.3293 0.5858 0.5909 0.048 Uiso 1 1 calc R . .
C40 C 0.7837(4) 0.1260(4) 0.7740(2) 0.050(2) Uani 1 1 d . . .
C41 C 0.7787(4) 0.0628(5) 0.7469(2) 0.056(2) Uani 1 1 d . . .
C42 C 0.8416(5) 0.0209(5) 0.7580(3) 0.064(2) Uani 1 1 d . . .
C43 C 0.8835(4) 0.0579(5) 0.7916(2) 0.053(2) Uani 1 1 d . . .
C44 C 0.8478(4) 0.1227(4) 0.8012(2) 0.0465(19) Uani 1 1 d . . .
C45 C 0.7282(4) 0.1834(5) 0.7763(2) 0.076(3) Uani 1 1 d . . .
H45A H 0.7068 0.1757 0.8018 0.091 Uiso 1 1 calc R . .
H45B H 0.6937 0.1792 0.7516 0.091 Uiso 1 1 calc R . .
H45C H 0.7487 0.2321 0.7771 0.091 Uiso 1 1 calc R . .
C46 C 0.7160(4) 0.0394(5) 0.7160(2) 0.088(3) Uani 1 1 d . . .
H46A H 0.6824 0.0161 0.7315 0.105 Uiso 1 1 calc R . .
H46B H 0.7302 0.0049 0.6956 0.105 Uiso 1 1 calc R . .
H46C H 0.6955 0.0823 0.7012 0.105 Uiso 1 1 calc R . .
C47 C 0.8562(5) -0.0543(5) 0.7401(3) 0.094(3) Uani 1 1 d . . .
H47A H 0.9050 -0.0583 0.7376 0.113 Uiso 1 1 calc R . .
H47B H 0.8295 -0.0602 0.7124 0.113 Uiso 1 1 calc R . .
H47C H 0.8435 -0.0924 0.7590 0.113 Uiso 1 1 calc R . .
C48 C 0.9522(4) 0.0269(5) 0.8147(2) 0.080(3) Uani 1 1 d . . .
H48A H 0.9835 0.0172 0.7941 0.096 Uiso 1 1 calc R . .
H48B H 0.9433 -0.0184 0.8291 0.096 Uiso 1 1 calc R . .
H48C H 0.9728 0.0626 0.8352 0.096 Uiso 1 1 calc R . .
C49 C 0.8682(4) 0.1747(4) 0.8371(2) 0.072(3) Uani 1 1 d . . .
H49A H 0.8454 0.1606 0.8612 0.086 Uiso 1 1 calc R . .
H49B H 0.8545 0.2243 0.8284 0.086 Uiso 1 1 calc R . .
H49C H 0.9177 0.1729 0.8451 0.086 Uiso 1 1 calc R . .
C50 C 0.9381(3) 0.3008(4) 0.77051(19) 0.0398(17) Uani 1 1 d . . .
C51 C 0.9014(4) 0.3648(4) 0.7774(2) 0.051(2) Uani 1 1 d . . .
C52 C 0.9255(5) 0.4098(5) 0.8106(3) 0.073(3) Uani 1 1 d . . .
H52 H 0.9008 0.4528 0.8150 0.088 Uiso 1 1 calc R . .
C53 C 0.9833(6) 0.3948(5) 0.8372(3) 0.089(3) Uani 1 1 d . . .
H53 H 0.9988 0.4283 0.8589 0.107 Uiso 1 1 calc R . .
C54 C 1.0214(4) 0.3288(6) 0.8329(2) 0.077(3) Uani 1 1 d . . .
H54 H 1.0604 0.3171 0.8523 0.092 Uiso 1 1 calc R . .
C55 C 0.9982(4) 0.2804(4) 0.7979(2) 0.054(2) Uani 1 1 d . . .
C56 C 0.8354(4) 0.3856(5) 0.7513(2) 0.061(2) Uani 1 1 d . . .
H56 H 0.8231 0.3455 0.7307 0.074 Uiso 1 1 calc R . .
C57 C 1.0407(4) 0.2088(5) 0.7934(2) 0.064(2) Uani 1 1 d . . .
H57 H 1.0071 0.1702 0.7826 0.077 Uiso 1 1 calc R . .
C58 C 0.7766(4) 0.3919(5) 0.7793(3) 0.090(3) Uani 1 1 d . . .
H58A H 0.7778 0.3495 0.7979 0.108 Uiso 1 1 calc R . .
H58B H 0.7325 0.3937 0.7614 0.108 Uiso 1 1 calc R . .
H58C H 0.7827 0.4364 0.7962 0.108 Uiso 1 1 calc R . .
C59 C 0.8451(4) 0.4560(5) 0.7259(3) 0.092(3) Uani 1 1 d . . .
H59A H 0.8576 0.4964 0.7453 0.110 Uiso 1 1 calc R . .
H59B H 0.8023 0.4677 0.7080 0.110 Uiso 1 1 calc R . .
H59C H 0.8813 0.4484 0.7083 0.110 Uiso 1 1 calc R . .
C60 C 1.0831(4) 0.1771(5) 0.8345(2) 0.082(3) Uani 1 1 d . . .
H60A H 1.1241 0.2068 0.8421 0.098 Uiso 1 1 calc R . .
H60B H 1.0965 0.1268 0.8295 0.098 Uiso 1 1 calc R . .
H60C H 1.0551 0.1781 0.8575 0.098 Uiso 1 1 calc R . .
C61 C 1.0886(4) 0.2205(5) 0.7582(2) 0.079(3) Uani 1 1 d . . .
H61A H 1.0614 0.2384 0.7325 0.095 Uiso 1 1 calc R . .
H61B H 1.1101 0.1742 0.7523 0.095 Uiso 1 1 calc R . .
H61C H 1.1240 0.2563 0.7679 0.095 Uiso 1 1 calc R . .
C62 C 0.7621(4) 0.1699(4) 0.6409(2) 0.047(2) Uani 1 1 d . . .
C63 C 0.7596(4) 0.1028(5) 0.6173(2) 0.053(2) Uani 1 1 d . . .
C64 C 0.6998(4) 0.0862(5) 0.5895(2) 0.073(3) Uani 1 1 d . . .
H64 H 0.6975 0.0424 0.5737 0.088 Uiso 1 1 calc R . .
C65 C 0.6440(4) 0.1343(6) 0.5851(3) 0.083(3) Uani 1 1 d . . .
H65 H 0.6046 0.1232 0.5659 0.100 Uiso 1 1 calc R . .
C66 C 0.6460(4) 0.1979(6) 0.6085(3) 0.085(3) Uani 1 1 d . . .
H66 H 0.6072 0.2289 0.6055 0.102 Uiso 1 1 calc R . .
C67 C 0.7047(4) 0.2180(5) 0.6372(2) 0.062(2) Uani 1 1 d . . .
C68 C 0.8219(4) 0.0496(4) 0.6207(2) 0.059(2) Uani 1 1 d . . .
H68 H 0.8440 0.0503 0.6506 0.071 Uiso 1 1 calc R . .
C69 C 0.7014(4) 0.2885(5) 0.6627(3) 0.077(3) Uani 1 1 d . . .
H69 H 0.7427 0.2902 0.6843 0.093 Uiso 1 1 calc R . .
C70 C 0.8767(4) 0.0740(5) 0.5931(3) 0.090(3) Uani 1 1 d . . .
H70A H 0.8572 0.0729 0.5635 0.109 Uiso 1 1 calc R . .
H70B H 0.9159 0.0410 0.5977 0.109 Uiso 1 1 calc R . .
H70C H 0.8916 0.1237 0.6008 0.109 Uiso 1 1 calc R . .
C71 C 0.8014(4) -0.0327(5) 0.6095(3) 0.092(3) Uani 1 1 d . . .
H71A H 0.7846 -0.0365 0.5795 0.111 Uiso 1 1 calc R . .
H71B H 0.7656 -0.0482 0.6259 0.111 Uiso 1 1 calc R . .
H71C H 0.8415 -0.0641 0.6162 0.111 Uiso 1 1 calc R . .
C72 C 0.6377(4) 0.2893(6) 0.6856(3) 0.116(4) Uani 1 1 d . . .
H72A H 0.5966 0.2925 0.6650 0.139 Uiso 1 1 calc R . .
H72B H 0.6397 0.3315 0.7044 0.139 Uiso 1 1 calc R . .
H72C H 0.6362 0.2445 0.7020 0.139 Uiso 1 1 calc R . .
C73 C 0.7030(5) 0.3552(6) 0.6341(4) 0.130(4) Uani 1 1 d . . .
H73A H 0.7458 0.3556 0.6219 0.156 Uiso 1 1 calc R . .
H73B H 0.6998 0.3997 0.6507 0.156 Uiso 1 1 calc R . .
H73C H 0.6643 0.3531 0.6117 0.156 Uiso 1 1 calc R . .
C74 C 0.9166(3) 0.2810(4) 0.69462(18) 0.0375(17) Uani 1 1 d . . .
C75 C 0.8649(3) 0.2482(4) 0.65899(19) 0.0422(18) Uani 1 1 d . . .
C76 C 0.9605(4) 0.3341(4) 0.6867(2) 0.068(2) Uani 1 1 d . . .
H76A H 0.9907 0.3547 0.7090 0.081 Uiso 1 1 calc R . .
H76B H 0.9611 0.3509 0.6588 0.081 Uiso 1 1 calc R . .
C77 C 0.8610(4) 0.2742(5) 0.6190(2) 0.074(3) Uani 1 1 d . . .
H77A H 0.8299 0.2530 0.5973 0.089 Uiso 1 1 calc R . .
H77B H 0.8893 0.3135 0.6129 0.089 Uiso 1 1 calc R . .
C78 C 0.9699(3) 0.0841(4) 0.70421(18) 0.0407(17) Uani 1 1 d . . .
H78A H 0.9560 0.0354 0.6939 0.049 Uiso 1 1 calc R . .
H78B H 1.0065 0.0799 0.7278 0.049 Uiso 1 1 calc R . .
H78C H 0.9864 0.1120 0.6816 0.049 Uiso 1 1 calc R . .
C79 C 0.8809(4) -0.2918(4) 0.3764(2) 0.053(2) Uani 1 1 d . . .
C80 C 0.8906(4) -0.3652(4) 0.3947(2) 0.0469(19) Uani 1 1 d . . .
C81 C 0.8310(4) -0.4115(5) 0.3806(2) 0.058(2) Uani 1 1 d . . .
C82 C 0.7825(4) -0.3665(5) 0.3528(2) 0.063(2) Uani 1 1 d . . .
C83 C 0.8124(4) -0.2934(5) 0.34995(19) 0.061(2) Uani 1 1 d . . .
C84 C 0.9330(4) -0.2262(4) 0.3808(2) 0.068(2) Uani 1 1 d . . .
H84A H 0.9789 -0.2443 0.3782 0.081 Uiso 1 1 calc R . .
H84B H 0.9330 -0.2032 0.4083 0.081 Uiso 1 1 calc R . .
H84C H 0.9194 -0.1904 0.3587 0.081 Uiso 1 1 calc R . .
C85 C 0.9561(3) -0.3913(5) 0.4211(2) 0.065(2) Uani 1 1 d . . .
H85A H 0.9788 -0.3500 0.4364 0.078 Uiso 1 1 calc R . .
H85B H 0.9866 -0.4124 0.4026 0.078 Uiso 1 1 calc R . .
H85C H 0.9449 -0.4282 0.4411 0.078 Uiso 1 1 calc R . .
C86 C 0.8211(4) -0.4924(4) 0.3891(3) 0.083(3) Uani 1 1 d . . .
H86A H 0.7758 -0.5001 0.3977 0.099 Uiso 1 1 calc R . .
H86B H 0.8562 -0.5086 0.4116 0.099 Uiso 1 1 calc R . .
H86C H 0.8249 -0.5204 0.3636 0.099 Uiso 1 1 calc R . .
C87 C 0.7160(4) -0.3929(6) 0.3273(2) 0.096(3) Uani 1 1 d . . .
H87A H 0.6913 -0.3511 0.3137 0.115 Uiso 1 1 calc R . .
H87B H 0.6876 -0.4168 0.3460 0.115 Uiso 1 1 calc R . .
H87C H 0.7265 -0.4275 0.3059 0.115 Uiso 1 1 calc R . .
C88 C 0.7831(4) -0.2290(5) 0.3208(2) 0.084(3) Uani 1 1 d . . .
H88A H 0.8015 -0.2318 0.2941 0.101 Uiso 1 1 calc R . .
H88B H 0.7962 -0.1825 0.3345 0.101 Uiso 1 1 calc R . .
H88C H 0.7332 -0.2325 0.3158 0.101 Uiso 1 1 calc R . .
C89 C 0.7310(4) -0.1322(4) 0.4095(2) 0.0445(19) Uani 1 1 d . . .
C90 C 0.6666(4) -0.1390(5) 0.3834(2) 0.059(2) Uani 1 1 d . . .
C91 C 0.6453(4) -0.0768(6) 0.3583(2) 0.078(3) Uani 1 1 d . . .
H91 H 0.6028 -0.0768 0.3406 0.094 Uiso 1 1 calc R . .
C92 C 0.6891(6) -0.0145(5) 0.3604(3) 0.089(3) Uani 1 1 d . . .
H92 H 0.6745 0.0260 0.3432 0.106 Uiso 1 1 calc R . .
C93 C 0.7494(5) -0.0093(5) 0.3849(3) 0.076(3) Uani 1 1 d . . .
H93 H 0.7760 0.0338 0.3850 0.091 Uiso 1 1 calc R . .
C94 C 0.7720(4) -0.0678(4) 0.4098(2) 0.0486(19) Uani 1 1 d . . .
C95 C 0.6209(4) -0.2104(6) 0.3810(3) 0.096(3) Uani 1 1 d . . .
H95 H 0.6523 -0.2526 0.3880 0.116 Uiso 1 1 calc R . .
C96 C 0.8403(4) -0.0590(4) 0.4365(2) 0.064(2) Uani 1 1 d . . .
H96 H 0.8551 -0.1085 0.4471 0.077 Uiso 1 1 calc R . .
C97 C 0.5727(5) -0.2083(8) 0.4136(3) 0.170(7) Uani 1 1 d . . .
H97A H 0.5987 -0.2010 0.4414 0.204 Uiso 1 1 calc R . .
H97B H 0.5476 -0.2544 0.4132 0.204 Uiso 1 1 calc R . .
H97C H 0.5403 -0.1681 0.4074 0.204 Uiso 1 1 calc R . .
C98 C 0.5798(5) -0.2256(6) 0.3361(3) 0.120(4) Uani 1 1 d . . .
H98A H 0.5606 -0.2749 0.3354 0.144 Uiso 1 1 calc R . .
H98B H 0.6106 -0.2213 0.3148 0.144 Uiso 1 1 calc R . .
H98C H 0.5428 -0.1900 0.3304 0.144 Uiso 1 1 calc R . .
C99 C 0.8956(4) -0.0305(5) 0.4097(3) 0.094(3) Uani 1 1 d . . .
H99A H 0.8910 -0.0563 0.3828 0.113 Uiso 1 1 calc R . .
H99B H 0.9412 -0.0391 0.4249 0.113 Uiso 1 1 calc R . .
H99C H 0.8892 0.0219 0.4046 0.113 Uiso 1 1 calc R . .
C100 C 0.8373(4) -0.0110(5) 0.4744(2) 0.088(3) Uani 1 1 d . . .
H10D H 0.8223 0.0380 0.4652 0.106 Uiso 1 1 calc R . .
H10E H 0.8827 -0.0082 0.4908 0.106 Uiso 1 1 calc R . .
H10F H 0.8049 -0.0316 0.4918 0.106 Uiso 1 1 calc R . .
C101 C 0.9044(4) -0.3189(5) 0.51513(19) 0.047(2) Uani 1 1 d . . .
C102 C 0.9022(4) -0.3916(5) 0.5313(2) 0.065(2) Uani 1 1 d . . .
C103 C 0.9623(5) -0.4209(6) 0.5555(3) 0.090(3) Uani 1 1 d . . .
H103 H 0.9615 -0.4690 0.5663 0.109 Uiso 1 1 calc R . .
C104 C 1.0225(5) -0.3792(7) 0.5634(3) 0.091(3) Uani 1 1 d . . .
H104 H 1.0621 -0.3985 0.5796 0.110 Uiso 1 1 calc R . .
C105 C 1.0226(4) -0.3104(6) 0.5473(3) 0.082(3) Uani 1 1 d . . .
H105 H 1.0635 -0.2828 0.5529 0.098 Uiso 1 1 calc R . .
C106 C 0.9662(4) -0.2773(5) 0.5228(2) 0.054(2) Uani 1 1 d . . .
C107 C 0.8338(5) -0.4386(5) 0.5255(3) 0.102(3) Uani 1 1 d . . .
H107 H 0.8020 -0.4164 0.5021 0.123 Uiso 1 1 calc R . .
C108 C 0.9717(4) -0.1982(5) 0.5078(2) 0.070(3) Uani 1 1 d . . .
H108 H 0.9309 -0.1882 0.4867 0.084 Uiso 1 1 calc R . .
C109 C 0.7971(7) -0.4390(8) 0.5654(5) 0.266(11) Uani 1 1 d . . .
H10G H 0.8312 -0.4407 0.5904 0.319 Uiso 1 1 calc R . .
H10H H 0.7674 -0.4819 0.5648 0.319 Uiso 1 1 calc R . .
H10I H 0.7696 -0.3948 0.5659 0.319 Uiso 1 1 calc R . .
C110 C 0.8450(6) -0.5226(6) 0.5137(3) 0.139(4) Uani 1 1 d . . .
H11A H 0.8576 -0.5507 0.5394 0.167 Uiso 1 1 calc R . .
H11B H 0.8815 -0.5260 0.4959 0.167 Uiso 1 1 calc R . .
H11C H 0.8026 -0.5421 0.4985 0.167 Uiso 1 1 calc R . .
C111 C 1.0361(4) -0.1871(6) 0.4855(3) 0.121(4) Uani 1 1 d . . .
H11D H 1.0769 -0.1870 0.5064 0.145 Uiso 1 1 calc R . .
H11E H 1.0326 -0.1405 0.4705 0.145 Uiso 1 1 calc R . .
H11F H 1.0392 -0.2268 0.4655 0.145 Uiso 1 1 calc R . .
C112 C 0.9713(5) -0.1419(6) 0.5435(3) 0.111(4) Uani 1 1 d . . .
H11G H 0.9322 -0.1511 0.5585 0.134 Uiso 1 1 calc R . .
H11H H 0.9679 -0.0927 0.5315 0.134 Uiso 1 1 calc R . .
H11I H 1.0136 -0.1462 0.5630 0.134 Uiso 1 1 calc R . .
C113 C 0.7547(3) -0.1880(4) 0.48089(19) 0.0389(17) Uani 1 1 d . . .
C114 C 0.8043(3) -0.2355(4) 0.50963(19) 0.0406(17) Uani 1 1 d . . .
C115 C 0.7098(4) -0.1438(4) 0.4962(2) 0.061(2) Uani 1 1 d . . .
H11J H 0.6794 -0.1150 0.4777 0.073 Uiso 1 1 calc R . .
H11K H 0.7084 -0.1414 0.5256 0.073 Uiso 1 1 calc R . .
C116 C 0.8111(4) -0.2279(5) 0.5514(2) 0.071(3) Uani 1 1 d . . .
H11L H 0.8426 -0.2574 0.5688 0.086 Uiso 1 1 calc R . .
H11M H 0.7843 -0.1929 0.5637 0.086 Uiso 1 1 calc R . .
C117 C 0.6979(3) -0.3757(4) 0.43833(18) 0.0423(18) Uani 1 1 d . . .
H11N H 0.7124 -0.4266 0.4423 0.051 Uiso 1 1 calc R . .
H11O H 0.6628 -0.3720 0.4139 0.051 Uiso 1 1 calc R . .
H11P H 0.6792 -0.3586 0.4633 0.051 Uiso 1 1 calc R . .

loop_
_atom_site_aniso_label
_atom_site_aniso_U_11
_atom_site_aniso_U_22
_atom_site_aniso_U_33
_atom_site_aniso_U_23
_atom_site_aniso_U_13
_atom_site_aniso_U_12
Zr1 0.0383(4) 0.0365(5) 0.0381(4) -0.0047(3) 0.0076(3) 0.0001(3)
Zr2 0.0403(4) 0.0340(5) 0.0388(4) 0.0022(3) 0.0084(3) 0.0007(3)
Zr3 0.0407(4) 0.0394(5) 0.0366(3) -0.0024(3) 0.0073(3) 0.0025(3)
N1 0.038(3) 0.035(4) 0.046(3) -0.001(3) 0.008(3) 0.003(3)
N2 0.038(3) 0.043(4) 0.039(3) 0.001(3) 0.002(3) 0.012(3)
N3 0.045(3) 0.029(4) 0.040(3) -0.004(3) 0.004(3) -0.009(3)
N4 0.040(3) 0.039(4) 0.041(3) -0.001(3) 0.002(3) -0.002(3)
N5 0.043(3) 0.050(4) 0.037(3) 0.011(3) 0.012(3) 0.022(3)
N6 0.038(3) 0.048(4) 0.031(3) 0.006(3) 0.002(3) 0.005(3)
C1 0.058(5) 0.050(6) 0.054(5) -0.017(4) 0.018(4) -0.006(5)
C2 0.046(5) 0.077(7) 0.040(4) -0.022(4) 0.009(4) -0.006(5)
C3 0.059(5) 0.044(5) 0.044(4) -0.006(4) 0.018(4) -0.001(4)
C4 0.049(5) 0.049(6) 0.055(4) -0.017(4) 0.023(4) -0.008(4)
C5 0.048(5) 0.043(6) 0.053(4) -0.011(4) 0.015(4) 0.000(4)
C6 0.084(6) 0.056(7) 0.105(7) -0.019(5) 0.030(5) -0.009(5)
C7 0.069(6) 0.099(8) 0.062(5) -0.029(5) 0.005(4) -0.002(5)
C8 0.101(7) 0.086(8) 0.055(5) 0.002(5) 0.027(5) 0.000(6)
C9 0.074(6) 0.067(7) 0.087(6) -0.009(5) 0.034(5) -0.019(5)
C10 0.061(5) 0.068(7) 0.076(5) -0.016(5) 0.019(4) 0.013(5)
C11 0.054(5) 0.042(6) 0.044(4) 0.003(4) 0.010(4) 0.012(4)
C12 0.063(6) 0.061(7) 0.061(5) 0.015(4) 0.000(4) 0.009(5)
C13 0.088(7) 0.061(7) 0.063(5) 0.009(5) -0.023(5) 0.011(6)
C14 0.114(8) 0.062(8) 0.060(6) 0.010(5) -0.016(6) 0.008(6)
C15 0.119(8) 0.041(6) 0.066(6) 0.011(5) 0.026(6) -0.003(6)
C16 0.063(5) 0.044(6) 0.060(5) 0.001(4) 0.020(4) 0.001(5)
C17 0.069(6) 0.100(9) 0.130(8) 0.052(7) -0.051(6) -0.016(6)
C18 0.066(6) 0.039(6) 0.112(7) 0.009(5) 0.011(5) -0.012(5)
C19 0.074(7) 0.116(11) 0.188(11) 0.003(9) -0.021(7) -0.007(7)
C20 0.116(9) 0.31(2) 0.101(8) 0.029(10) 0.020(7) -0.101(11)
C21 0.093(7) 0.105(10) 0.120(8) -0.017(7) 0.000(6) -0.015(7)
C22 0.081(6) 0.077(8) 0.172(10) -0.006(7) 0.054(7) -0.019(6)
C23 0.057(5) 0.051(6) 0.035(4) -0.001(4) 0.005(4) 0.015(5)
C24 0.053(5) 0.069(7) 0.063(5) 0.009(5) 0.007(4) 0.016(5)
C25 0.094(7) 0.078(8) 0.062(5) 0.021(5) 0.002(5) 0.033(6)
C26 0.041(5) 0.115(10) 0.087(7) -0.015(6) -0.026(5) 0.023(6)
C27 0.073(6) 0.062(7) 0.076(6) -0.004(5) 0.002(5) -0.013(5)
C28 0.035(4) 0.084(7) 0.050(5) -0.011(4) -0.014(4) 0.015(5)
C29 0.081(7) 0.061(8) 0.119(8) 0.047(6) -0.005(6) 0.012(6)
C30 0.060(6) 0.078(8) 0.064(5) 0.014(5) -0.007(4) -0.014(5)
C31 0.127(10) 0.122(12) 0.169(11) 0.006(9) 0.023(8) -0.034(9)
C32 0.180(13) 0.175(16) 0.37(2) -0.032(15) 0.205(15) -0.029(11)
C33 0.107(8) 0.083(9) 0.113(8) -0.016(7) -0.011(6) -0.011(6)
C34 0.077(6) 0.128(10) 0.104(7) 0.016(7) -0.002(6) -0.038(6)
C35 0.043(4) 0.042(5) 0.055(4) 0.000(4) 0.011(4) 0.001(4)
C36 0.047(4) 0.045(5) 0.047(4) -0.002(4) 0.009(4) 0.003(4)
C37 0.078(6) 0.062(7) 0.068(5) 0.007(4) 0.016(5) 0.033(5)
C38 0.117(7) 0.088(8) 0.051(5) -0.022(5) 0.005(5) 0.057(6)
C39 0.044(4) 0.031(5) 0.045(4) 0.000(3) 0.007(3) 0.001(3)
C40 0.058(5) 0.039(6) 0.059(5) 0.006(4) 0.027(4) -0.004(4)
C41 0.057(5) 0.053(6) 0.062(5) 0.021(4) 0.020(4) -0.011(5)
C42 0.091(7) 0.034(6) 0.075(6) 0.011(4) 0.039(5) 0.002(5)
C43 0.065(5) 0.051(6) 0.042(4) 0.010(4) 0.003(4) -0.009(5)
C44 0.059(5) 0.038(5) 0.047(4) 0.002(4) 0.024(4) -0.004(4)
C45 0.054(5) 0.080(7) 0.099(6) 0.018(5) 0.035(5) 0.019(5)
C46 0.069(6) 0.098(8) 0.098(7) 0.003(6) 0.019(5) -0.040(6)
C47 0.128(8) 0.057(7) 0.101(7) 0.010(6) 0.033(6) 0.002(6)
C48 0.099(7) 0.066(7) 0.075(6) 0.030(5) 0.013(5) 0.019(5)
C49 0.094(6) 0.079(7) 0.048(5) -0.002(4) 0.027(4) -0.002(5)
C50 0.038(4) 0.042(5) 0.039(4) 0.000(4) 0.003(3) -0.008(4)
C51 0.068(5) 0.048(6) 0.038(4) -0.018(4) 0.016(4) -0.006(4)
C52 0.082(7) 0.072(8) 0.066(6) 0.004(5) 0.010(5) 0.016(6)
C53 0.151(10) 0.041(7) 0.088(7) -0.033(5) 0.061(7) -0.023(7)
C54 0.073(6) 0.115(9) 0.040(5) 0.001(5) -0.003(4) -0.034(6)
C55 0.064(5) 0.057(6) 0.047(4) -0.010(4) 0.028(4) -0.014(5)
C56 0.062(5) 0.053(6) 0.069(5) -0.012(4) 0.013(5) 0.007(5)
C57 0.049(5) 0.082(7) 0.062(5) -0.010(5) 0.006(4) -0.016(5)
C58 0.071(6) 0.085(8) 0.121(7) -0.010(6) 0.038(6) 0.017(5)
C59 0.091(7) 0.080(8) 0.103(7) 0.005(6) 0.011(6) 0.026(6)
C60 0.064(6) 0.105(9) 0.069(5) 0.010(5) -0.020(5) 0.012(5)
C61 0.061(5) 0.096(8) 0.082(6) -0.005(5) 0.018(5) 0.003(5)
C62 0.044(5) 0.057(6) 0.041(4) 0.007(4) 0.004(4) -0.002(4)
C63 0.054(5) 0.053(6) 0.051(4) 0.000(4) 0.007(4) -0.009(4)
C64 0.077(6) 0.066(7) 0.070(6) -0.012(5) -0.011(5) -0.027(6)
C65 0.050(6) 0.104(10) 0.085(7) 0.005(6) -0.027(5) -0.004(6)
C66 0.066(6) 0.094(9) 0.088(7) -0.008(6) -0.012(5) 0.009(6)
C67 0.046(5) 0.071(7) 0.066(5) 0.010(5) -0.007(4) 0.008(5)
C68 0.074(6) 0.050(6) 0.051(4) -0.013(4) 0.002(4) -0.012(5)
C69 0.073(6) 0.057(7) 0.094(6) -0.010(6) -0.018(5) 0.024(5)
C70 0.090(6) 0.086(8) 0.103(7) -0.005(6) 0.043(6) 0.000(6)
C71 0.095(7) 0.065(8) 0.112(7) -0.029(6) -0.001(6) -0.004(6)
C72 0.089(7) 0.147(11) 0.109(7) -0.025(7) 0.005(6) 0.059(7)
C73 0.113(9) 0.069(9) 0.201(12) -0.030(9) -0.012(8) 0.026(7)
C74 0.041(4) 0.035(5) 0.037(4) -0.004(3) 0.011(3) -0.001(3)
C75 0.046(4) 0.041(5) 0.041(4) 0.005(3) 0.012(3) 0.001(4)
C76 0.075(6) 0.083(7) 0.048(4) -0.001(4) 0.018(4) -0.031(5)
C77 0.085(6) 0.078(7) 0.056(5) 0.020(5) -0.002(4) -0.027(5)
C78 0.040(4) 0.035(5) 0.048(4) -0.005(3) 0.009(3) 0.002(3)
C79 0.066(5) 0.056(6) 0.041(4) -0.011(4) 0.026(4) 0.006(5)
C80 0.055(5) 0.042(6) 0.047(4) 0.001(4) 0.017(4) 0.018(4)
C81 0.048(5) 0.075(7) 0.051(5) -0.017(5) 0.002(4) 0.016(5)
C82 0.087(6) 0.054(7) 0.054(5) -0.015(4) 0.035(5) -0.014(5)
C83 0.061(5) 0.100(8) 0.024(4) 0.005(4) 0.009(4) 0.025(5)
C84 0.080(6) 0.063(7) 0.067(5) 0.006(4) 0.034(4) -0.014(5)
C85 0.055(5) 0.076(7) 0.065(5) 0.014(4) 0.007(4) 0.022(5)
C86 0.105(7) 0.034(6) 0.116(7) -0.012(5) 0.040(6) -0.007(5)
C87 0.078(6) 0.143(10) 0.062(5) -0.049(6) -0.004(5) -0.031(6)
C88 0.091(6) 0.115(9) 0.051(5) 0.026(5) 0.028(5) 0.029(6)
C89 0.057(5) 0.037(6) 0.041(4) 0.005(3) 0.014(4) 0.014(4)
C90 0.047(5) 0.066(7) 0.064(5) 0.007(5) 0.013(4) 0.008(5)
C91 0.074(6) 0.103(9) 0.055(5) 0.019(6) 0.000(4) 0.056(6)
C92 0.163(11) 0.023(6) 0.089(7) 0.020(5) 0.048(7) 0.022(7)
C93 0.087(7) 0.054(7) 0.079(6) 0.011(5) -0.019(5) 0.002(6)
C94 0.063(5) 0.027(5) 0.057(5) -0.002(4) 0.014(4) 0.003(4)
C95 0.057(6) 0.103(9) 0.120(8) 0.058(7) -0.022(6) 0.013(6)
C96 0.060(5) 0.046(6) 0.087(6) 0.011(5) 0.013(5) -0.014(4)
C97 0.143(10) 0.296(19) 0.075(7) 0.021(9) 0.025(7) -0.118(11)
C98 0.096(8) 0.105(10) 0.153(10) -0.031(8) -0.006(7) 0.001(7)
C99 0.093(7) 0.059(7) 0.133(8) -0.009(6) 0.030(6) -0.026(6)
C100 0.096(7) 0.101(9) 0.063(5) -0.022(5) -0.006(5) -0.020(6)
C101 0.052(5) 0.061(6) 0.028(4) -0.005(4) -0.001(4) 0.015(4)
C102 0.067(6) 0.073(7) 0.053(5) -0.001(5) 0.003(4) 0.015(5)
C103 0.116(8) 0.078(8) 0.071(6) 0.010(5) -0.013(6) 0.061(7)
C104 0.052(6) 0.125(11) 0.089(7) -0.018(7) -0.020(5) 0.023(7)
C105 0.055(6) 0.104(10) 0.081(6) -0.002(6) -0.010(5) -0.003(6)
C106 0.037(5) 0.080(7) 0.039(4) -0.009(4) -0.009(4) 0.008(5)
C107 0.098(8) 0.053(8) 0.140(9) 0.044(7) -0.041(7) 0.000(6)
C108 0.053(5) 0.089(8) 0.065(5) 0.012(5) -0.003(4) -0.029(5)
C109 0.224(15) 0.186(17) 0.45(2) -0.150(17) 0.267(18) -0.109(13)
C110 0.186(12) 0.089(11) 0.142(10) 0.003(8) 0.021(9) -0.015(9)
C111 0.092(7) 0.178(13) 0.092(7) -0.003(7) 0.011(6) -0.052(8)
C112 0.136(9) 0.099(10) 0.098(7) -0.012(7) 0.015(7) -0.031(7)
C113 0.040(4) 0.040(5) 0.040(4) 0.000(3) 0.015(3) -0.001(4)
C114 0.046(4) 0.040(5) 0.036(4) 0.000(3) 0.008(3) 0.007(4)
C115 0.070(5) 0.063(6) 0.053(4) 0.003(4) 0.018(4) 0.023(5)
C116 0.086(6) 0.084(7) 0.044(4) -0.007(4) 0.007(4) 0.036(5)
C117 0.046(4) 0.031(5) 0.048(4) 0.002(3) 0.000(3) -0.006(3)

loop_
_geom_bond_atom_site_label_1
_geom_bond_atom_site_label_2
_geom_bond_distance
_geom_bond_site_symmetry_2
_geom_bond_publ_flag
Zr1 N1 2.071(5) . ?
Zr1 N2 2.077(5) . ?
Zr1 C39 2.317(6) . ?
Zr1 C4 2.509(6) . ?
Zr1 C3 2.520(6) . ?
Zr1 C5 2.536(6) . ?
Zr1 C2 2.544(6) . ?
Zr1 C1 2.555(7) . ?
Zr1 C35 2.764(7) . ?
Zr1 C36 2.813(7) . ?
Zr2 N3 2.080(5) . ?
Zr2 N4 2.085(5) . ?
Zr2 C78 2.271(5) . ?
Zr2 C40 2.527(6) . ?
Zr2 C44 2.532(6) . ?
Zr2 C41 2.549(7) . ?
Zr2 C42 2.552(7) . ?
Zr2 C43 2.563(7) . ?
Zr2 C74 2.810(7) . ?
Zr2 C75 2.820(7) . ?
Zr3 N6 2.093(5) . ?
Zr3 N5 2.104(5) . ?
Zr3 C117 2.306(6) . ?
Zr3 C79 2.512(6) . ?
Zr3 C83 2.530(6) . ?
Zr3 C80 2.538(6) . ?
Zr3 C82 2.596(7) . ?
Zr3 C81 2.610(7) . ?
Zr3 C113 2.827(6) . ?
Zr3 C114 2.842(6) . ?
N1 C35 1.437(7) . ?
N1 C11 1.449(8) . ?
N2 C36 1.423(8) . ?
N2 C23 1.429(8) . ?
N3 C50 1.425(8) . ?
N3 C74 1.429(7) . ?
N4 C75 1.413(8) . ?
N4 C62 1.446(8) . ?
N5 C113 1.428(7) . ?
N5 C89 1.450(8) . ?
N6 C114 1.426(8) . ?
N6 C101 1.433(8) . ?
C1 C2 1.377(10) . ?
C1 C5 1.425(9) . ?
C1 C6 1.524(10) . ?
C2 C3 1.389(10) . ?
C2 C7 1.504(9) . ?
C3 C4 1.406(9) . ?
C3 C8 1.513(10) . ?
C4 C5 1.411(10) . ?
C4 C9 1.504(9) . ?
C5 C10 1.490(9) . ?
C11 C16 1.380(10) . ?
C11 C12 1.423(9) . ?
C12 C13 1.395(10) . ?
C12 C17 1.506(11) . ?
C13 C14 1.323(11) . ?
C14 C15 1.359(11) . ?
C15 C16 1.408(10) . ?
C16 C18 1.525(10) . ?
C17 C20 1.529(12) . ?
C17 C19 1.556(12) . ?
C18 C22 1.520(9) . ?
C18 C21 1.554(11) . ?
C23 C24 1.389(10) . ?
C23 C28 1.415(10) . ?
C24 C25 1.407(10) . ?
C24 C29 1.552(11) . ?
C25 C26 1.366(11) . ?
C26 C27 1.352(11) . ?
C27 C28 1.351(10) . ?
C28 C30 1.490(11) . ?
C29 C32 1.500(12) . ?
C29 C31 1.538(12) . ?
C30 C34 1.486(10) . ?
C30 C33 1.507(11) . ?
C35 C37 1.342(9) . ?
C35 C36 1.514(9) . ?
C36 C38 1.346(8) . ?
C40 C44 1.413(9) . ?
C40 C41 1.418(10) . ?
C40 C45 1.499(9) . ?
C41 C42 1.435(10) . ?
C41 C46 1.513(10) . ?
C42 C43 1.413(10) . ?
C42 C47 1.506(10) . ?
C43 C44 1.408(10) . ?
C43 C48 1.533(9) . ?
C44 C49 1.480(9) . ?
C50 C51 1.387(9) . ?
C50 C55 1.401(9) . ?
C51 C52 1.354(10) . ?
C51 C56 1.473(9) . ?
C52 C53 1.333(11) . ?
C53 C54 1.414(12) . ?
C54 C55 1.429(10) . ?
C55 C57 1.547(10) . ?
C56 C59 1.522(10) . ?
C56 C58 1.535(9) . ?
C57 C60 1.548(9) . ?
C57 C61 1.551(9) . ?
C62 C67 1.402(9) . ?
C62 C63 1.415(10) . ?
C63 C64 1.390(9) . ?
C63 C68 1.533(10) . ?
C64 C65 1.378(11) . ?
C65 C66 1.359(12) . ?
C66 C67 1.402(10) . ?
C67 C69 1.506(11) . ?
C68 C70 1.522(9) . ?
C68 C71 1.561(10) . ?
C69 C73 1.503(12) . ?
C69 C72 1.512(11) . ?
C74 C76 1.325(9) . ?
C74 C75 1.520(8) . ?
C75 C77 1.335(8) . ?
C79 C80 1.443(9) . ?
C79 C83 1.470(9) . ?
C79 C84 1.547(9) . ?
C80 C81 1.446(10) . ?
C80 C85 1.496(9) . ?
C81 C82 1.444(10) . ?
C81 C86 1.496(10) . ?
C82 C83 1.445(10) . ?
C82 C87 1.502(10) . ?
C83 C88 1.538(10) . ?
C89 C94 1.403(9) . ?
C89 C90 1.405(9) . ?
C90 C91 1.401(10) . ?
C90 C95 1.556(11) . ?
C91 C92 1.401(12) . ?
C92 C93 1.315(11) . ?
C93 C94 1.350(10) . ?
C94 C96 1.478(9) . ?
C95 C97 1.477(11) . ?
C95 C98 1.552(11) . ?
C96 C100 1.481(9) . ?
C96 C99 1.539(9) . ?
C101 C106 1.404(10) . ?
C101 C102 1.407(10) . ?
C102 C103 1.407(10) . ?
C102 C107 1.561(11) . ?
C103 C104 1.382(12) . ?
C104 C105 1.338(12) . ?
C105 C106 1.386(10) . ?
C106 C108 1.509(11) . ?
C107 C109 1.522(13) . ?
C107 C110 1.577(13) . ?
C108 C112 1.513(11) . ?
C108 C111 1.522(9) . ?
C113 C115 1.318(8) . ?
C113 C114 1.497(8) . ?
C114 C116 1.313(8) . ?
